data_4081671
loop_
_publ_author_name
'Garden, Jennifer A.'
'Armstrong, David R.'
'Clegg, William'
'Garc\'ia-Alvarez, Joaquin'
'Hevia, Eva'
'Kennedy, Alan R.'
'Mulvey, Robert E.'
'Robertson, Stuart D.'
'Russo, Luca'

_publ_section_title
;
 Donor-Activated Lithiation and Sodiation of Trifluoromethylbenzene:
 Structural, Spectroscopic, and Theoretical Insights
;
_journal_issue 19
_journal_name_full Organometallics
_journal_page_first 5481
_journal_paper_doi 10.1021/om4007664
_journal_volume 32
_journal_year 2013
_chemical_formula_moiety 'C26 H40 F6 N4 Na2'
_chemical_formula_sum 'C26 H40 F6 N4 Na2'
_chemical_formula_weight 568.60
_chemical_name_systematic
; 
 ? 
;
_space_group_IT_number 12
_symmetry_cell_setting monoclinic
_symmetry_space_group_name_Hall '-C 2y'
_symmetry_space_group_name_H-M 'C 1 2/m 1'
_atom_sites_solution_hydrogens geom
_atom_sites_solution_primary direct
_atom_sites_solution_secondary difmap
_audit_creation_method SHELXL-97
_cell_angle_alpha 90.00
_cell_angle_beta 110.919(5)
_cell_angle_gamma 90.00
_cell_formula_units_Z 4
_cell_length_a 12.4249(6)
_cell_length_b 14.6166(5)
_cell_length_c 17.6830(8)
_cell_measurement_reflns_used 7354
_cell_measurement_temperature 123(2)
_cell_measurement_theta_max 29.3910
_cell_measurement_theta_min 3.0418
_cell_volume 2999.7(2)
_computing_cell_refinement
;
CrysAlisPro, Oxford Diffraction Ltd.,
Version 1.171.34.40 (release 27-08-2010 CrysAlis171 .NET)
(compiled Aug 27 2010,11:50:40)
;
_computing_data_collection
;
CrysAlisPro, Oxford Diffraction Ltd.,
Version 1.171.34.40 (release 27-08-2010 CrysAlis171 .NET)
(compiled Aug 27 2010,11:50:40)
;
_computing_data_reduction
;
CrysAlisPro, Oxford Diffraction Ltd.,
Version 1.171.34.40 (release 27-08-2010 CrysAlis171 .NET)
(compiled Aug 27 2010,11:50:40)
;
_computing_structure_refinement 'SHELXL-97 (Sheldrick, 1997)'
_computing_structure_solution 'SHELXS-97 (Sheldrick, 1990)'
_diffrn_ambient_temperature 123(2)
_diffrn_measured_fraction_theta_full 0.996
_diffrn_measured_fraction_theta_max 0.908
_diffrn_measurement_device_type 'Oxford Diffraction Xcalibur E'
_diffrn_measurement_method 'omega scans'
_diffrn_radiation_monochromator graphite
_diffrn_radiation_source 'fine-focus sealed tube'
_diffrn_radiation_type MoK\a
_diffrn_radiation_wavelength 0.71073
_diffrn_reflns_av_R_equivalents 0.0179
_diffrn_reflns_av_sigmaI/netI 0.0211
_diffrn_reflns_limit_h_max 15
_diffrn_reflns_limit_h_min -16
_diffrn_reflns_limit_k_max 19
_diffrn_reflns_limit_k_min -18
_diffrn_reflns_limit_l_max 24
_diffrn_reflns_limit_l_min -18
_diffrn_reflns_number 12224
_diffrn_reflns_theta_full 27.50
_diffrn_reflns_theta_max 29.49
_diffrn_reflns_theta_min 3.05
_exptl_absorpt_coefficient_mu 0.126
_exptl_absorpt_correction_T_max 1.00000
_exptl_absorpt_correction_T_min 0.86333
_exptl_absorpt_correction_type multi-scan
_exptl_absorpt_process_details
;
CrysAlisPro, Oxford Diffraction Ltd.,
Version 1.171.34.40 (release 27-08-2010 CrysAlis171 .NET)
(compiled Aug 27 2010,11:50:40)
Empirical absorption correction using spherical harmonics,
 implemented in SCALE3 ABSPACK scaling algorithm.
;
_exptl_crystal_colour colourless
_exptl_crystal_density_diffrn 1.259
_exptl_crystal_density_method 'not measured'
_exptl_crystal_description block
_exptl_crystal_F_000 1200
_exptl_crystal_size_max 0.24
_exptl_crystal_size_mid 0.20
_exptl_crystal_size_min 0.12
_refine_diff_density_max 0.338
_refine_diff_density_min -0.273
_refine_diff_density_rms 0.038
_refine_ls_extinction_method none
_refine_ls_goodness_of_fit_ref 1.030
_refine_ls_hydrogen_treatment constr
_refine_ls_matrix_type full
_refine_ls_number_parameters 201
_refine_ls_number_reflns 3945
_refine_ls_number_restraints 0
_refine_ls_restrained_S_all 1.030
_refine_ls_R_factor_all 0.0425
_refine_ls_R_factor_gt 0.0335
_refine_ls_shift/su_max 0.000
_refine_ls_shift/su_mean 0.000
_refine_ls_structure_factor_coef Fsqd
_refine_ls_weighting_details 'calc w=1/[\s^2^(Fo^2^)+(0.0392P)^2^+1.5370P] where P=(Fo^2^+2Fc^2^)/3'
_refine_ls_weighting_scheme calc
_refine_ls_wR_factor_gt 0.0836
_refine_ls_wR_factor_ref 0.0890
_reflns_number_gt 3339
_reflns_number_total 3945
_reflns_threshold_expression I>2\s(I)
_cod_data_source_file om4007664_si_001.cif
_cod_data_source_block srjg02
_cod_original_sg_symbol_H-M C2/m
_cod_database_code 4081671

loop_
_symmetry_equiv_pos_as_xyz
'x, y, z'
'-x, y, -z'
'x+1/2, y+1/2, z'
'-x+1/2, y+1/2, -z'
'-x, -y, -z'
'x, -y, z'
'-x+1/2, -y+1/2, -z'
'x+1/2, -y+1/2, z'

loop_
_atom_site_label
_atom_site_type_symbol
_atom_site_fract_x
_atom_site_fract_y
_atom_site_fract_z
_atom_site_U_iso_or_equiv
_atom_site_adp_type
_atom_site_occupancy
_atom_site_symmetry_multiplicity
_atom_site_calc_flag
_atom_site_refinement_flags
Na1 Na 0.5000 0.10775(4) 0.0000 0.02135(14) Uani 1 2 d S
Na2 Na 0.5000 0.10490(4) 0.5000 0.02158(14) Uani 1 2 d S
F1 F 0.71635(6) 0.07354(5) 0.01750(4) 0.03523(18) Uani 1 1 d .
F2 F 0.86963(8) 0.0000 0.08528(7) 0.0383(3) Uani 1 2 d S
F3 F 0.15087(8) 0.0000 0.49963(6) 0.0297(2) Uani 1 2 d S
F4 F 0.31050(6) -0.07365(4) 0.53246(4) 0.02988(16) Uani 1 1 d .
N1 N 0.45510(8) 0.24762(6) -0.08954(5) 0.0241(2) Uani 1 1 d .
N2 N 0.44231(8) 0.24139(6) 0.40933(5) 0.02227(19) Uani 1 1 d .
C1 C 0.59593(13) 0.0000 0.11910(8) 0.0202(3) Uani 1 2 d S
C2 C 0.56475(14) 0.0000 0.18902(9) 0.0245(3) Uani 1 2 d S
H2A H 0.4851 0.0000 0.1813 0.029 Uiso 1 2 calc SR
C3 C 0.64363(15) 0.0000 0.26797(9) 0.0288(3) Uani 1 2 d S
H3A H 0.6176 0.0000 0.3124 0.035 Uiso 1 2 calc SR
C4 C 0.75971(15) 0.0000 0.28126(9) 0.0303(4) Uani 1 2 d S
H4A H 0.8142 0.0000 0.3350 0.036 Uiso 1 2 calc SR
C5 C 0.79746(14) 0.0000 0.21604(10) 0.0270(3) Uani 1 2 d S
H5A H 0.8774 0.0000 0.2246 0.032 Uiso 1 2 calc SR
C6 C 0.71535(13) 0.0000 0.13779(9) 0.0200(3) Uani 1 2 d S
C7 C 0.75516(13) 0.0000 0.06697(10) 0.0251(3) Uani 1 2 d S
C8 C 0.45303(10) 0.32910(8) -0.04157(6) 0.0265(2) Uani 1 1 d .
H8A H 0.3772 0.3328 -0.0352 0.032 Uiso 1 1 calc R
H8B H 0.4617 0.3842 -0.0714 0.032 Uiso 1 1 calc R
C9 C 0.34988(12) 0.24360(9) -0.16113(7) 0.0375(3) Uani 1 1 d .
H9A H 0.3450 0.2981 -0.1945 0.056 Uiso 1 1 calc R
H9B H 0.2828 0.2414 -0.1443 0.056 Uiso 1 1 calc R
H9C H 0.3512 0.1887 -0.1926 0.056 Uiso 1 1 calc R
C10 C 0.55473(12) 0.24860(9) -0.11576(8) 0.0363(3) Uani 1 1 d .
H10A H 0.5515 0.3033 -0.1486 0.054 Uiso 1 1 calc R
H10B H 0.5532 0.1938 -0.1481 0.054 Uiso 1 1 calc R
H10C H 0.6260 0.2493 -0.0681 0.054 Uiso 1 1 calc R
C11 C 0.35706(12) 0.0000 0.39421(9) 0.0193(3) Uani 1 2 d S
C12 C 0.34712(13) 0.0000 0.31188(9) 0.0226(3) Uani 1 2 d S
H12A H 0.4160 0.0000 0.3001 0.027 Uiso 1 2 calc SR
C13 C 0.24319(14) 0.0000 0.24771(9) 0.0272(3) Uani 1 2 d S
H13A H 0.2418 0.0000 0.1936 0.033 Uiso 1 2 calc SR
C14 C 0.14092(14) 0.0000 0.26259(10) 0.0303(4) Uani 1 2 d S
H14A H 0.0693 0.0000 0.2186 0.036 Uiso 1 2 calc SR
C15 C 0.14295(13) 0.0000 0.34169(10) 0.0248(3) Uani 1 2 d S
H15A H 0.0735 0.0000 0.3527 0.030 Uiso 1 2 calc SR
C16 C 0.24959(12) 0.0000 0.40417(8) 0.0179(3) Uani 1 2 d S
C17 C 0.25360(13) 0.0000 0.48994(9) 0.0209(3) Uani 1 2 d S
C18 C 0.50011(10) 0.32112(7) 0.45674(6) 0.0240(2) Uani 1 1 d .
H18A H 0.4615 0.3774 0.4289 0.029 Uiso 1 1 calc R
H18B H 0.5808 0.3227 0.4589 0.029 Uiso 1 1 calc R
C19 C 0.46746(12) 0.23741(9) 0.33396(7) 0.0351(3) Uani 1 1 d .
H19A H 0.4404 0.2937 0.3028 0.053 Uiso 1 1 calc R
H19B H 0.4280 0.1847 0.3017 0.053 Uiso 1 1 calc R
H19C H 0.5507 0.2312 0.3472 0.053 Uiso 1 1 calc R
C20 C 0.31750(10) 0.24682(8) 0.38933(7) 0.0289(2) Uani 1 1 d .
H20A H 0.2881 0.3031 0.3588 0.043 Uiso 1 1 calc R
H20B H 0.3005 0.2472 0.4393 0.043 Uiso 1 1 calc R
H20C H 0.2804 0.1938 0.3564 0.043 Uiso 1 1 calc R

loop_
_atom_site_aniso_label
_atom_site_aniso_U_11
_atom_site_aniso_U_22
_atom_site_aniso_U_33
_atom_site_aniso_U_23
_atom_site_aniso_U_13
_atom_site_aniso_U_12
Na1 0.0224(3) 0.0219(3) 0.0161(3) 0.000 0.0023(2) 0.000
Na2 0.0206(3) 0.0191(3) 0.0194(3) 0.000 0.0002(2) 0.000
F1 0.0351(4) 0.0412(4) 0.0334(4) 0.0133(3) 0.0171(3) 0.0045(3)
F2 0.0188(5) 0.0525(6) 0.0452(6) 0.000 0.0132(4) 0.000
F3 0.0285(5) 0.0348(5) 0.0310(5) 0.000 0.0170(4) 0.000
F4 0.0386(4) 0.0288(3) 0.0217(3) 0.0083(3) 0.0100(3) 0.0085(3)
N1 0.0252(5) 0.0268(5) 0.0181(4) 0.0020(3) 0.0050(4) -0.0006(4)
N2 0.0243(5) 0.0233(4) 0.0171(4) 0.0008(3) 0.0048(3) -0.0006(4)
C1 0.0192(7) 0.0225(7) 0.0166(6) 0.000 0.0034(5) 0.000
C2 0.0228(7) 0.0303(8) 0.0194(7) 0.000 0.0063(6) 0.000
C3 0.0368(9) 0.0324(8) 0.0156(7) 0.000 0.0074(6) 0.000
C4 0.0321(9) 0.0311(8) 0.0175(7) 0.000 -0.0037(6) 0.000
C5 0.0185(7) 0.0280(8) 0.0264(8) 0.000 -0.0020(6) 0.000
C6 0.0193(7) 0.0178(6) 0.0201(7) 0.000 0.0038(5) 0.000
C7 0.0180(7) 0.0285(8) 0.0276(8) 0.000 0.0069(6) 0.000
C8 0.0302(6) 0.0244(5) 0.0245(5) 0.0038(4) 0.0093(5) 0.0028(5)
C9 0.0398(7) 0.0342(6) 0.0255(6) 0.0054(5) -0.0043(5) -0.0010(6)
C10 0.0431(7) 0.0400(7) 0.0316(6) -0.0040(5) 0.0205(6) -0.0030(6)
C11 0.0174(7) 0.0195(7) 0.0183(6) 0.000 0.0030(5) 0.000
C12 0.0211(7) 0.0253(7) 0.0214(7) 0.000 0.0075(6) 0.000
C13 0.0303(8) 0.0328(8) 0.0157(7) 0.000 0.0047(6) 0.000
C14 0.0216(8) 0.0408(9) 0.0201(7) 0.000 -0.0026(6) 0.000
C15 0.0165(7) 0.0296(8) 0.0258(8) 0.000 0.0045(6) 0.000
C16 0.0196(7) 0.0145(6) 0.0172(6) 0.000 0.0037(5) 0.000
C17 0.0215(7) 0.0182(7) 0.0225(7) 0.000 0.0073(6) 0.000
C18 0.0262(5) 0.0218(5) 0.0214(5) 0.0015(4) 0.0053(4) -0.0022(4)
C19 0.0452(7) 0.0382(7) 0.0238(6) -0.0025(5) 0.0147(5) -0.0051(6)
C20 0.0243(6) 0.0273(6) 0.0284(6) 0.0032(4) 0.0011(4) -0.0004(5)

loop_
_atom_type_symbol
_atom_type_description
_atom_type_scat_dispersion_real
_atom_type_scat_dispersion_imag
_atom_type_scat_source
Na Na 0.0362 0.0249 'International Tables Vol C Tables 4.2.6.8 and 6.1.1.4'
F F 0.0171 0.0103 'International Tables Vol C Tables 4.2.6.8 and 6.1.1.4'
N N 0.0061 0.0033 'International Tables Vol C Tables 4.2.6.8 and 6.1.1.4'
C C 0.0033 0.0016 'International Tables Vol C Tables 4.2.6.8 and 6.1.1.4'
H H 0.0000 0.0000 'International Tables Vol C Tables 4.2.6.8 and 6.1.1.4'

loop_
_geom_angle_atom_site_label_1
_geom_angle_atom_site_label_2
_geom_angle_atom_site_label_3
_geom_angle
_geom_angle_site_symmetry_1
_geom_angle_site_symmetry_3
N1 Na1 N1 71.77(4) 2_655 .
N1 Na1 C1 161.63(3) 2_655 5_655
N1 Na1 C1 92.78(3) . 5_655
N1 Na1 C1 92.78(3) 2_655 .
N1 Na1 C1 161.63(3) . .
C1 Na1 C1 104.00(4) 5_655 .
N1 Na1 F1 102.39(3) 2_655 2_655
N1 Na1 F1 95.29(3) . 2_655
C1 Na1 F1 68.38(4) 5_655 2_655
C1 Na1 F1 97.78(4) . 2_655
N1 Na1 F1 95.29(3) 2_655 .
N1 Na1 F1 102.39(3) . .
C1 Na1 F1 97.78(4) 5_655 .
C1 Na1 F1 68.38(4) . .
F1 Na1 F1 158.18(4) 2_655 .
N1 Na1 Na1 144.12(2) 2_655 5_655
N1 Na1 Na1 144.12(2) . 5_655
C1 Na1 Na1 52.00(2) 5_655 5_655
C1 Na1 Na1 52.00(2) . 5_655
F1 Na1 Na1 79.09(2) 2_655 5_655
F1 Na1 Na1 79.09(2) . 5_655
N2 Na2 N2 74.04(4) 2_656 .
N2 Na2 C11 155.08(3) 2_656 .
N2 Na2 C11 92.51(3) . .
N2 Na2 C11 92.51(3) 2_656 5_656
N2 Na2 C11 155.08(4) . 5_656
C11 Na2 C11 106.92(4) . 5_656
N2 Na2 F4 94.13(3) 2_656 6
N2 Na2 F4 101.70(3) . 6
C11 Na2 F4 67.65(4) . 6
C11 Na2 F4 100.10(4) 5_656 6
N2 Na2 F4 101.70(3) 2_656 5_656
N2 Na2 F4 94.13(3) . 5_656
C11 Na2 F4 100.10(4) . 5_656
C11 Na2 F4 67.65(4) 5_656 5_656
F4 Na2 F4 160.18(4) 6 5_656
N2 Na2 Na2 142.98(2) 2_656 5_656
N2 Na2 Na2 142.98(2) . 5_656
C11 Na2 Na2 53.46(2) . 5_656
C11 Na2 Na2 53.46(2) 5_656 5_656
F4 Na2 Na2 80.091(19) 6 5_656
F4 Na2 Na2 80.091(19) 5_656 5_656
C7 F1 Na1 109.69(8) . .
C17 F4 Na2 110.08(7) . 5_656
C9 N1 C8 109.79(9) . .
C9 N1 C10 108.74(10) . .
C8 N1 C10 111.42(9) . .
C9 N1 Na1 116.11(7) . .
C8 N1 Na1 109.90(6) . .
C10 N1 Na1 100.58(7) . .
C20 N2 C18 110.83(9) . .
C20 N2 C19 109.37(9) . .
C18 N2 C19 109.25(9) . .
C20 N2 Na2 103.57(6) . .
C18 N2 Na2 107.35(6) . .
C19 N2 Na2 116.33(7) . .
C6 C1 C2 112.93(13) . .
C6 C1 Na1 109.71(8) . 5_655
C2 C1 Na1 121.63(7) . 5_655
C6 C1 Na1 109.71(8) . .
C2 C1 Na1 121.63(7) . .
Na1 C1 Na1 76.00(4) 5_655 .
C3 C2 C1 124.06(15) . .
C3 C2 H2A 118.0 . .
C1 C2 H2A 118.0 . .
C4 C3 C2 119.45(15) . .
C4 C3 H3A 120.3 . .
C2 C3 H3A 120.3 . .
C3 C4 C5 120.09(14) . .
C3 C4 H4A 120.0 . .
C5 C4 H4A 120.0 . .
C4 C5 C6 118.58(15) . .
C4 C5 H5A 120.7 . .
C6 C5 H5A 120.7 . .
C5 C6 C1 124.89(14) . .
C5 C6 C7 119.01(14) . .
C1 C6 C7 116.10(13) . .
F2 C7 F1 104.89(9) . 6
F2 C7 F1 104.89(9) . .
F1 C7 F1 104.34(12) 6 .
F2 C7 C6 115.81(13) . .
F1 C7 C6 112.92(9) 6 .
F1 C7 C6 112.92(9) . .
N1 C8 C8 113.21(8) . 2_655
N1 C8 H8A 108.9 . .
C8 C8 H8A 108.9 2_655 .
N1 C8 H8B 108.9 . .
C8 C8 H8B 108.9 2_655 .
H8A C8 H8B 107.7 . .
N1 C9 H9A 109.5 . .
N1 C9 H9B 109.5 . .
H9A C9 H9B 109.5 . .
N1 C9 H9C 109.5 . .
H9A C9 H9C 109.5 . .
H9B C9 H9C 109.5 . .
N1 C10 H10A 109.5 . .
N1 C10 H10B 109.5 . .
H10A C10 H10B 109.5 . .
N1 C10 H10C 109.5 . .
H10A C10 H10C 109.5 . .
H10B C10 H10C 109.5 . .
C16 C11 C12 112.96(13) . .
C16 C11 Na2 110.36(8) . .
C12 C11 Na2 122.08(8) . .
C16 C11 Na2 110.36(8) . 5_656
C12 C11 Na2 122.08(8) . 5_656
Na2 C11 Na2 73.08(4) . 5_656
C13 C12 C11 123.85(14) . .
C13 C12 H12A 118.1 . .
C11 C12 H12A 118.1 . .
C12 C13 C14 119.70(14) . .
C12 C13 H13A 120.2 . .
C14 C13 H13A 120.2 . .
C13 C14 C15 120.16(14) . .
C13 C14 H14A 119.9 . .
C15 C14 H14A 119.9 . .
C16 C15 C14 118.02(15) . .
C16 C15 H15A 121.0 . .
C14 C15 H15A 121.0 . .
C15 C16 C11 125.33(14) . .
C15 C16 C17 118.82(13) . .
C11 C16 C17 115.86(12) . .
F3 C17 F4 105.02(8) . 6
F3 C17 F4 105.02(8) . .
F4 C17 F4 104.87(12) 6 .
F3 C17 C16 115.97(12) . .
F4 C17 C16 112.50(8) 6 .
F4 C17 C16 112.50(8) . .
N2 C18 C18 113.35(7) . 2_656
N2 C18 H18A 108.9 . .
C18 C18 H18A 108.9 2_656 .
N2 C18 H18B 108.9 . .
C18 C18 H18B 108.9 2_656 .
H18A C18 H18B 107.7 . .
N2 C19 H19A 109.5 . .
N2 C19 H19B 109.5 . .
H19A C19 H19B 109.5 . .
N2 C19 H19C 109.5 . .
H19A C19 H19C 109.5 . .
H19B C19 H19C 109.5 . .
N2 C20 H20A 109.5 . .
N2 C20 H20B 109.5 . .
H20A C20 H20B 109.5 . .
N2 C20 H20C 109.5 . .
H20A C20 H20C 109.5 . .
H20B C20 H20C 109.5 . .

loop_
_geom_bond_atom_site_label_1
_geom_bond_atom_site_label_2
_geom_bond_distance
_geom_bond_site_symmetry_2
Na1 N1 2.5234(10) 2_655
Na1 N1 2.5234(10) .
Na1 C1 2.5580(12) 5_655
Na1 C1 2.5580(12) .
Na1 F1 2.6415(7) 2_655
Na1 F1 2.6415(7) .
Na1 Na1 3.1497(11) 5_655
Na2 N2 2.4988(10) 2_656
Na2 N2 2.4988(10) .
Na2 C11 2.5753(12) .
Na2 C11 2.5753(12) 5_656
Na2 F4 2.6546(7) 6
Na2 F4 2.6546(7) 5_656
Na2 Na2 3.0665(11) 5_656
F1 C7 1.3610(12) .
F2 C7 1.3412(18) .
F3 C17 1.3472(17) .
F4 C17 1.3581(11) .
F4 Na2 2.6546(7) 5_656
N1 C9 1.4606(14) .
N1 C8 1.4678(14) .
N1 C10 1.4688(16) .
N2 C20 1.4644(15) .
N2 C18 1.4652(13) .
N2 C19 1.4747(14) .
C1 C6 1.400(2) .
C1 C2 1.422(2) .
C1 Na1 2.5580(12) 5_655
C2 C3 1.390(2) .
C2 H2A 0.9500 .
C3 C4 1.376(2) .
C3 H3A 0.9500 .
C4 C5 1.392(2) .
C4 H4A 0.9500 .
C5 C6 1.395(2) .
C5 H5A 0.9500 .
C6 C7 1.502(2) .
C7 F1 1.3610(12) 6
C8 C8 1.516(2) 2_655
C8 H8A 0.9900 .
C8 H8B 0.9900 .
C9 H9A 0.9800 .
C9 H9B 0.9800 .
C9 H9C 0.9800 .
C10 H10A 0.9800 .
C10 H10B 0.9800 .
C10 H10C 0.9800 .
C11 C16 1.408(2) .
C11 C12 1.416(2) .
C11 Na2 2.5753(12) 5_656
C12 C13 1.382(2) .
C12 H12A 0.9500 .
C13 C14 1.387(2) .
C13 H13A 0.9500 .
C14 C15 1.390(2) .
C14 H14A 0.9500 .
C15 C16 1.390(2) .
C15 H15A 0.9500 .
C16 C17 1.500(2) .
C17 F4 1.3581(11) 6
C18 C18 1.531(2) 2_656
C18 H18A 0.9900 .
C18 H18B 0.9900 .
C19 H19A 0.9800 .
C19 H19B 0.9800 .
C19 H19C 0.9800 .
C20 H20A 0.9800 .
C20 H20B 0.9800 .
C20 H20C 0.9800 .

loop_
_geom_torsion_atom_site_label_1
_geom_torsion_atom_site_label_2
_geom_torsion_atom_site_label_3
_geom_torsion_atom_site_label_4
_geom_torsion
_geom_torsion_site_symmetry_1
_geom_torsion_site_symmetry_4
N1 Na1 F1 C7 105.93(7) 2_655 .
N1 Na1 F1 C7 178.39(7) . .
C1 Na1 F1 C7 -87.01(7) 5_655 .
C1 Na1 F1 C7 15.03(7) . .
F1 Na1 F1 C7 -38.24(7) 2_655 .
Na1 Na1 F1 C7 -38.24(7) 5_655 .
N1 Na1 N1 C9 -138.94(10) 2_655 .
C1 Na1 N1 C9 30.91(9) 5_655 .
C1 Na1 N1 C9 -172.87(12) . .
F1 Na1 N1 C9 -37.62(9) 2_655 .
F1 Na1 N1 C9 129.51(9) . .
Na1 Na1 N1 C9 41.06(10) 5_655 .
N1 Na1 N1 C8 -13.61(5) 2_655 .
C1 Na1 N1 C8 156.25(7) 5_655 .
C1 Na1 N1 C8 -47.53(15) . .
F1 Na1 N1 C8 87.72(7) 2_655 .
F1 Na1 N1 C8 -105.15(7) . .
Na1 Na1 N1 C8 166.39(5) 5_655 .
N1 Na1 N1 C10 103.96(8) 2_655 .
C1 Na1 N1 C10 -86.18(7) 5_655 .
C1 Na1 N1 C10 70.04(14) . .
F1 Na1 N1 C10 -154.72(7) 2_655 .
F1 Na1 N1 C10 12.42(7) . .
Na1 Na1 N1 C10 -76.04(8) 5_655 .
N2 Na2 N2 C20 -103.15(7) 2_656 .
C11 Na2 N2 C20 55.53(7) . .
C11 Na2 N2 C20 -162.68(9) 5_656 .
F4 Na2 N2 C20 -12.16(7) 6 .
F4 Na2 N2 C20 155.85(6) 5_656 .
Na2 Na2 N2 C20 76.85(7) 5_656 .
N2 Na2 N2 C18 14.15(5) 2_656 .
C11 Na2 N2 C18 172.83(7) . .
C11 Na2 N2 C18 -45.38(12) 5_656 .
F4 Na2 N2 C18 105.14(7) 6 .
F4 Na2 N2 C18 -86.85(7) 5_656 .
Na2 Na2 N2 C18 -165.85(5) 5_656 .
N2 Na2 N2 C19 136.83(9) 2_656 .
C11 Na2 N2 C19 -64.48(8) . .
C11 Na2 N2 C19 77.31(12) 5_656 .
F4 Na2 N2 C19 -132.17(8) 6 .
F4 Na2 N2 C19 35.84(8) 5_656 .
Na2 Na2 N2 C19 -43.17(9) 5_656 .
N1 Na1 C1 C6 -81.27(7) 2_655 .
N1 Na1 C1 C6 -49.22(16) . .
C1 Na1 C1 C6 106.26(8) 5_655 .
F1 Na1 C1 C6 175.82(6) 2_655 .
F1 Na1 C1 C6 13.32(6) . .
Na1 Na1 C1 C6 106.26(8) 5_655 .
N1 Na1 C1 C2 53.70(9) 2_655 .
N1 Na1 C1 C2 85.76(16) . .
C1 Na1 C1 C2 -118.77(10) 5_655 .
F1 Na1 C1 C2 -49.21(9) 2_655 .
F1 Na1 C1 C2 148.29(9) . .
Na1 Na1 C1 C2 -118.77(10) 5_655 .
N1 Na1 C1 Na1 172.47(3) 2_655 5_655
N1 Na1 C1 Na1 -155.47(10) . 5_655
C1 Na1 C1 Na1 0.0 5_655 5_655
F1 Na1 C1 Na1 69.56(3) 2_655 5_655
F1 Na1 C1 Na1 -92.94(3) . 5_655
C6 C1 C2 C3 0.0 . .
Na1 C1 C2 C3 133.69(6) 5_655 .
Na1 C1 C2 C3 -133.69(6) . .
C1 C2 C3 C4 0.0 . .
C2 C3 C4 C5 0.0 . .
C3 C4 C5 C6 0.0 . .
C4 C5 C6 C1 0.0 . .
C4 C5 C6 C7 180.0 . .
C2 C1 C6 C5 0.0 . .
Na1 C1 C6 C5 -139.16(4) 5_655 .
Na1 C1 C6 C5 139.16(4) . .
C2 C1 C6 C7 180.0 . .
Na1 C1 C6 C7 40.84(4) 5_655 .
Na1 C1 C6 C7 -40.84(4) . .
Na1 F1 C7 F2 -167.63(7) . .
Na1 F1 C7 F1 82.34(10) . 6
Na1 F1 C7 C6 -40.64(11) . .
C5 C6 C7 F2 0.0 . .
C1 C6 C7 F2 180.0 . .
C5 C6 C7 F1 120.96(9) . 6
C1 C6 C7 F1 -59.04(9) . 6
C5 C6 C7 F1 -120.96(9) . .
C1 C6 C7 F1 59.04(9) . .
C9 N1 C8 C8 168.70(11) . 2_655
C10 N1 C8 C8 -70.78(13) . 2_655
Na1 N1 C8 C8 39.82(13) . 2_655
N2 Na2 C11 C16 -33.80(12) 2_656 .
N2 Na2 C11 C16 -89.84(6) . .
C11 Na2 C11 C16 105.97(7) 5_656 .
F4 Na2 C11 C16 11.77(6) 6 .
F4 Na2 C11 C16 175.51(6) 5_656 .
Na2 Na2 C11 C16 105.97(7) 5_656 .
N2 Na2 C11 C12 102.56(12) 2_656 .
N2 Na2 C11 C12 46.52(9) . .
C11 Na2 C11 C12 -117.67(10) 5_656 .
F4 Na2 C11 C12 148.14(9) 6 .
F4 Na2 C11 C12 -48.13(9) 5_656 .
Na2 Na2 C11 C12 -117.67(10) 5_656 .
N2 Na2 C11 Na2 -139.77(7) 2_656 5_656
N2 Na2 C11 Na2 164.19(3) . 5_656
C11 Na2 C11 Na2 0.0 5_656 5_656
F4 Na2 C11 Na2 -94.19(3) 6 5_656
F4 Na2 C11 Na2 69.54(3) 5_656 5_656
C16 C11 C12 C13 0.0 . .
Na2 C11 C12 C13 -135.36(6) . .
Na2 C11 C12 C13 135.36(6) 5_656 .
C11 C12 C13 C14 0.0 . .
C12 C13 C14 C15 0.0 . .
C13 C14 C15 C16 0.0 . .
C14 C15 C16 C11 0.0 . .
C14 C15 C16 C17 180.0 . .
C12 C11 C16 C15 0.0 . .
Na2 C11 C16 C15 140.57(4) . .
Na2 C11 C16 C15 -140.57(4) 5_656 .
C12 C11 C16 C17 180.0 . .
Na2 C11 C16 C17 -39.43(4) . .
Na2 C11 C16 C17 39.43(4) 5_656 .
Na2 F4 C17 F3 169.64(6) 5_656 .
Na2 F4 C17 F4 -79.94(10) 5_656 6
Na2 F4 C17 C16 42.64(11) 5_656 .
C15 C16 C17 F3 0.0 . .
C11 C16 C17 F3 180.0 . .
C15 C16 C17 F4 -120.91(9) . 6
C11 C16 C17 F4 59.09(9) . 6
C15 C16 C17 F4 120.91(9) . .
C11 C16 C17 F4 -59.09(9) . .
C20 N2 C18 C18 71.02(13) . 2_656
C19 N2 C18 C18 -168.40(11) . 2_656
Na2 N2 C18 C18 -41.44(12) . 2_656
